data_7710142
loop_
_publ_author_name
'Liu, Jingjing'
'Shang, Jianxuan'
'Wei, Jing'
'Gao, Fangfang'
'Hou, Lei'
'Zeng, FanLong'
'Li, Anyang'
'Wang, Wenyuan'

_publ_section_title
;
 An \a-diiminato germylene family: syntheses, structures, and reactivity
 towards C-C coupled digermylene and digermylene oxide
;
_journal_name_full 'Dalton Transactions'
_journal_paper_doi 10.1039/D2DT00981A
_journal_year 2022
_chemical_formula_moiety 'C30 H42 Ge N2'
_chemical_formula_sum 'C30 H42 Ge N2'
_chemical_formula_weight 503.24
_space_group_crystal_system monoclinic
_space_group_IT_number 15
_space_group_name_Hall '-C 2yc'
_space_group_name_H-M_alt 'C 1 2/c 1'
_atom_sites_solution_hydrogens geom
_atom_sites_solution_primary iterative
_audit_creation_date 2018-12-11
_audit_creation_method
;
Olex2 1.2
(compiled 2018.05.29 svn.r3508 for OlexSys, GUI svn.r5506)
;
_audit_update_record
;
2022-01-30 deposited with the CCDC.	2022-05-02 downloaded from the CCDC.
;
_cell_angle_alpha 90
_cell_angle_beta 121.120(7)
_cell_angle_gamma 90
_cell_formula_units_Z 8
_cell_length_a 31.977(6)
_cell_length_b 11.392(2)
_cell_length_c 18.293(4)
_cell_measurement_reflns_used 9990
_cell_measurement_temperature 153(2)
_cell_measurement_theta_max 26.41
_cell_measurement_theta_min 2.60
_cell_volume 5705(2)
_computing_cell_refinement 'SAINT v8.37A (Bruker, 2015)'
_computing_data_reduction 'SAINT v8.37A (Bruker, 2015)'
_computing_molecular_graphics 'Olex2 (Dolomanov et al., 2009)'
_computing_publication_material 'Olex2 (Dolomanov et al., 2009)'
_computing_structure_refinement 'ShelXL (Sheldrick, 2015)'
_computing_structure_solution 'olex2.solve (Bourhis et al., 2015)'
_diffrn_ambient_temperature 153.15
_diffrn_measured_fraction_theta_full 0.997
_diffrn_measured_fraction_theta_max 0.988
_diffrn_measurement_device_type 'CCD area detector'
_diffrn_measurement_method 'phi and omega scans'
_diffrn_radiation_monochromator graphite
_diffrn_radiation_type MoK\a
_diffrn_radiation_wavelength 0.71073
_diffrn_reflns_av_R_equivalents 0.0390
_diffrn_reflns_av_unetI/netI 0.0250
_diffrn_reflns_Laue_measured_fraction_full 0.997
_diffrn_reflns_Laue_measured_fraction_max 0.988
_diffrn_reflns_limit_h_max 39
_diffrn_reflns_limit_h_min -36
_diffrn_reflns_limit_k_max 14
_diffrn_reflns_limit_k_min -14
_diffrn_reflns_limit_l_max 22
_diffrn_reflns_limit_l_min -22
_diffrn_reflns_number 34671
_diffrn_reflns_point_group_measured_fraction_full 0.997
_diffrn_reflns_point_group_measured_fraction_max 0.988
_diffrn_reflns_theta_full 25.242
_diffrn_reflns_theta_max 26.472
_diffrn_reflns_theta_min 2.601
_exptl_absorpt_coefficient_mu 1.093
_exptl_absorpt_correction_T_max 0.7454
_exptl_absorpt_correction_T_min 0.6530
_exptl_absorpt_correction_type multi-scan
_exptl_absorpt_process_details
'SADABS-2014/5 (Bruker,2014/5) was used for absorption correction. wR2(int) was 0.0846 before and 0.0509 after correction. The Ratio of minimum to maximum transmission is 0.8760. The \l/2 correction factor is Not present.'
_exptl_crystal_colour yellow
_exptl_crystal_colour_primary yellow
_exptl_crystal_density_diffrn 1.172
_exptl_crystal_description block
_exptl_crystal_F_000 2144
_exptl_crystal_size_max 0.16
_exptl_crystal_size_mid 0.14
_exptl_crystal_size_min 0.12
_refine_diff_density_max 2.294
_refine_diff_density_min -2.285
_refine_diff_density_rms 0.107
_refine_ls_extinction_method none
_refine_ls_goodness_of_fit_ref 1.040
_refine_ls_hydrogen_treatment constr
_refine_ls_matrix_type full
_refine_ls_number_parameters 306
_refine_ls_number_reflns 5831
_refine_ls_number_restraints 672
_refine_ls_restrained_S_all 1.134
_refine_ls_R_factor_all 0.0737
_refine_ls_R_factor_gt 0.0649
_refine_ls_shift/su_max 0.000
_refine_ls_shift/su_mean 0.000
_refine_ls_structure_factor_coef Fsqd
_refine_ls_weighting_details 'w=1/[\s^2^(Fo^2^)+(0.0606P)^2^+51.6955P] where P=(Fo^2^+2Fc^2^)/3'
_refine_ls_weighting_scheme calc
_refine_ls_wR_factor_gt 0.1528
_refine_ls_wR_factor_ref 0.1599
_reflns_Friedel_coverage 0.000
_reflns_number_gt 5121
_reflns_number_total 5831
_reflns_threshold_expression 'I > 2\s(I)'
_cod_data_source_file d2dt00981a5.cif
_cod_data_source_block compound3
_cod_original_cell_volume 5704(2)
_cod_database_code 7710142
_shelx_shelxl_version_number 2018/3
_shelx_space_group_comment
;
The symmetry employed for this shelxl refinement is uniquely defined
by the following loop, which should always be used as a source of
symmetry information in preference to the above space-group names.
They are only intended as comments.
;
_shelx_estimated_absorpt_t_max 0.880
_shelx_estimated_absorpt_t_min 0.845
_olex2_refinement_description
;
1. Fixed Uiso
 At 1.2 times of:
  All C(H) groups, All C(H,H) groups
 At 1.5 times of:
  All C(H,H,H) groups
2. Uiso/Uaniso restraints and constraints
C1 \\sim C2 \\sim C3 \\sim C6 \\sim C7 \\sim C8 \\sim C9 \\sim C10 \\sim C11
\\sim C12 \\sim C13 \\sim C14 \\sim C15 \\sim C16 \\sim C17 \\sim C18 \\sim C19
\\sim C20 \\sim C21 \\sim C22 \\sim C23 \\sim C24 \\sim C25 \\sim C26 \\sim C27
\\sim C28 \\sim C29 \\sim C30 \\sim C4 \\sim C5: within 3.8A with sigma of
0.002 and sigma for terminal atoms of 0.005
3. Rigid body (RIGU) restrains
 C3, C6
 with sigma for 1-2 distances of 0.004 and sigma for 1-3 distances of 0.004
4.a Ternary CH refined with riding coordinates:
 C13(H13), C16(H16), C25(H25), C28(H28)
4.b Secondary CH2 refined with riding coordinates:
 C3(H3A,H3B), C6(H6A,H6B), C4(H4A,H4B), C5(H5A,H5B)
4.c Aromatic/amide H refined with riding coordinates:
 C9(H9), C10(H10), C11(H11), C21(H21), C22(H22), C23(H23)
4.d Idealised Me refined as rotating group:
 C14(H14A,H14B,H14C), C15(H15A,H15B,H15C), C17(H17A,H17B,H17C), C18(H18A,H18B,
 H18C), C26(H26A,H26B,H26C), C27(H27A,H27B,H27C), C29(H29A,H29B,H29C), C30(H30A,
 H30B,H30C)
;
_olex2_submission_special_instructions 'No special instructions were received'

loop_
_space_group_symop_operation_xyz
'x, y, z'
'-x, y, -z+1/2'
'x+1/2, y+1/2, z'
'-x+1/2, y+1/2, -z+1/2'
'-x, -y, -z'
'x, -y, z-1/2'
'-x+1/2, -y+1/2, -z'
'x+1/2, -y+1/2, z-1/2'

loop_
_atom_site_label
_atom_site_type_symbol
_atom_site_fract_x
_atom_site_fract_y
_atom_site_fract_z
_atom_site_U_iso_or_equiv
_atom_site_adp_type
_atom_site_occupancy
_atom_site_site_symmetry_order
_atom_site_calc_flag
_atom_site_refinement_flags_posn
_atom_site_refinement_flags_adp
_atom_site_refinement_flags_occupancy
_atom_site_disorder_assembly
_atom_site_disorder_group
Ge1 Ge 0.11798(2) 0.60032(3) 0.14813(2) 0.02338(14) Uani 1 1 d . . . . .
N1 N 0.07738(10) 0.7287(3) 0.12999(18) 0.0192(6) Uani 1 1 d . . . . .
C1 C 0.09689(13) 0.8116(3) 0.1945(2) 0.0260(5) Uani 1 1 d . U . . .
N2 N 0.16042(10) 0.6797(3) 0.24940(18) 0.0197(6) Uani 1 1 d . . . . .
C2 C 0.14253(14) 0.7849(4) 0.2600(2) 0.0279(5) Uani 1 1 d . U . . .
C3 C 0.17192(15) 0.8616(4) 0.3364(3) 0.0314(5) Uani 1 1 d . U . . .
H3A H 0.183143 0.815054 0.389055 0.038 Uiso 1 1 calc R . . . .
H3B H 0.201139 0.890504 0.336494 0.038 Uiso 1 1 calc R . . . .
C6 C 0.06993(14) 0.9208(3) 0.1911(3) 0.0289(5) Uani 1 1 d . U . . .
H6A H 0.042334 0.900601 0.198790 0.035 Uiso 1 1 calc R . . . .
H6B H 0.056513 0.958811 0.134633 0.035 Uiso 1 1 calc R . . . .
C7 C 0.03075(13) 0.7441(3) 0.0524(2) 0.0238(4) Uani 1 1 d . U . . .
C8 C 0.02923(13) 0.8025(3) -0.0165(2) 0.0232(5) Uani 1 1 d . U . . .
C9 C -0.01511(13) 0.8051(3) -0.0942(2) 0.0242(5) Uani 1 1 d . U . . .
H9 H -0.016705 0.842657 -0.142005 0.029 Uiso 1 1 calc R . . . .
C10 C -0.05696(14) 0.7540(3) -0.1031(2) 0.0255(5) Uani 1 1 d . U . . .
H10 H -0.086636 0.755109 -0.156861 0.031 Uiso 1 1 calc R . . . .
C11 C -0.05527(13) 0.7014(3) -0.0336(2) 0.0248(5) Uani 1 1 d . U . . .
H11 H -0.084188 0.668680 -0.039451 0.030 Uiso 1 1 calc R . . . .
C12 C -0.01165(13) 0.6957(3) 0.0453(2) 0.0240(5) Uani 1 1 d . U . . .
C13 C 0.07407(13) 0.8617(3) -0.0090(2) 0.0243(5) Uani 1 1 d . U . . .
H13 H 0.100233 0.863044 0.052734 0.029 Uiso 1 1 calc R . . . .
C14 C 0.09346(15) 0.7922(4) -0.0571(3) 0.0314(7) Uani 1 1 d . U . . .
H14A H 0.101603 0.712159 -0.034263 0.047 Uiso 1 1 calc GR . . . .
H14B H 0.122784 0.830660 -0.049812 0.047 Uiso 1 1 calc GR . . . .
H14C H 0.068386 0.789210 -0.117941 0.047 Uiso 1 1 calc GR . . . .
C15 C 0.06294(14) 0.9884(3) -0.0405(3) 0.0314(8) Uani 1 1 d . U . . .
H15A H 0.039809 0.989264 -0.102236 0.047 Uiso 1 1 calc GR . . . .
H15B H 0.093231 1.027749 -0.027745 0.047 Uiso 1 1 calc GR . . . .
H15C H 0.048617 1.029654 -0.011530 0.047 Uiso 1 1 calc GR . . . .
C16 C -0.01127(14) 0.6375(3) 0.1205(2) 0.0259(6) Uani 1 1 d . U . . .
H16 H 0.022046 0.647907 0.172022 0.031 Uiso 1 1 calc R . . . .
C17 C -0.02126(17) 0.5065(4) 0.1054(3) 0.0381(8) Uani 1 1 d . U . . .
H17A H -0.053955 0.494017 0.055501 0.057 Uiso 1 1 calc GR . . . .
H17B H -0.019388 0.470665 0.155769 0.057 Uiso 1 1 calc GR . . . .
H17C H 0.003132 0.470285 0.095382 0.057 Uiso 1 1 calc GR . . . .
C18 C -0.04819(15) 0.6959(4) 0.1387(3) 0.0341(8) Uani 1 1 d . U . . .
H18A H -0.038490 0.777537 0.156251 0.051 Uiso 1 1 calc GR . . . .
H18B H -0.048923 0.653330 0.184599 0.051 Uiso 1 1 calc GR . . . .
H18C H -0.080724 0.694203 0.087014 0.051 Uiso 1 1 calc GR . . . .
C19 C 0.20747(14) 0.6352(4) 0.3131(3) 0.0293(5) Uani 1 1 d . U . . .
C20 C 0.21054(14) 0.5620(4) 0.3773(3) 0.0307(5) Uani 1 1 d . U . . .
C21 C 0.25543(15) 0.5094(4) 0.4325(3) 0.0348(6) Uani 1 1 d . U . . .
H21 H 0.258359 0.458535 0.476032 0.042 Uiso 1 1 calc R . . . .
C22 C 0.29571(15) 0.5295(4) 0.4254(3) 0.0366(6) Uani 1 1 d . U . . .
H22 H 0.325647 0.490620 0.462720 0.044 Uiso 1 1 calc R . . . .
C23 C 0.29265(15) 0.6062(4) 0.3639(3) 0.0342(6) Uani 1 1 d . U . . .
H23 H 0.320790 0.621376 0.360416 0.041 Uiso 1 1 calc R . . . .
C24 C 0.24852(14) 0.6613(4) 0.3071(3) 0.0305(5) Uani 1 1 d . U . . .
C25 C 0.24595(15) 0.7465(4) 0.2411(3) 0.0304(6) Uani 1 1 d . U . . .
H25 H 0.214120 0.789162 0.215944 0.036 Uiso 1 1 calc R . . . .
C26 C 0.24659(19) 0.6825(5) 0.1688(3) 0.0449(9) Uani 1 1 d . U . . .
H26A H 0.277216 0.638581 0.191630 0.067 Uiso 1 1 calc GR . . . .
H26B H 0.244028 0.739608 0.126594 0.067 Uiso 1 1 calc GR . . . .
H26C H 0.218948 0.627935 0.141466 0.067 Uiso 1 1 calc GR . . . .
C27 C 0.28658(17) 0.8380(4) 0.2810(3) 0.0420(9) Uani 1 1 d . U . . .
H27A H 0.286219 0.876575 0.328528 0.063 Uiso 1 1 calc GR . . . .
H27B H 0.281417 0.896599 0.237897 0.063 Uiso 1 1 calc GR . . . .
H27C H 0.318210 0.799455 0.302157 0.063 Uiso 1 1 calc GR . . . .
C28 C 0.16646(15) 0.5376(4) 0.3864(3) 0.0328(6) Uani 1 1 d . U . . .
H28 H 0.140587 0.596085 0.350262 0.039 Uiso 1 1 calc R . . . .
C29 C 0.14578(19) 0.4160(5) 0.3529(3) 0.0494(10) Uani 1 1 d . U . . .
H29A H 0.138950 0.407587 0.294430 0.074 Uiso 1 1 calc GR . . . .
H29B H 0.115488 0.405545 0.353354 0.074 Uiso 1 1 calc GR . . . .
H29C H 0.169589 0.356426 0.389463 0.074 Uiso 1 1 calc GR . . . .
C30 C 0.17869(18) 0.5535(5) 0.4781(3) 0.0476(9) Uani 1 1 d . U . . .
H30A H 0.204614 0.498449 0.515376 0.071 Uiso 1 1 calc GR . . . .
H30B H 0.149511 0.538041 0.481275 0.071 Uiso 1 1 calc GR . . . .
H30C H 0.189803 0.634079 0.496678 0.071 Uiso 1 1 calc GR . . . .
C4 C 0.14268(17) 0.9633(4) 0.3361(3) 0.0432(7) Uani 1 1 d . U . . .
H4A H 0.129725 0.942495 0.373253 0.052 Uiso 1 1 calc R . . . .
H4B H 0.165581 1.029594 0.363991 0.052 Uiso 1 1 calc R . . . .
C5 C 0.10429(17) 1.0045(4) 0.2609(3) 0.0441(7) Uani 1 1 d . U . . .
H5A H 0.118053 1.057470 0.235637 0.053 Uiso 1 1 calc R . . . .
H5B H 0.084117 1.053808 0.275448 0.053 Uiso 1 1 calc R . . . .

loop_
_atom_site_aniso_label
_atom_site_aniso_U_11
_atom_site_aniso_U_22
_atom_site_aniso_U_33
_atom_site_aniso_U_23
_atom_site_aniso_U_13
_atom_site_aniso_U_12
Ge1 0.0201(2) 0.0190(2) 0.0211(2) -0.00273(14) 0.00357(16) 0.00392(14)
N1 0.0162(13) 0.0188(14) 0.0176(14) -0.0006(11) 0.0051(11) 0.0016(11)
C1 0.0241(7) 0.0276(7) 0.0251(7) -0.0012(6) 0.0119(6) 0.0031(6)
N2 0.0173(14) 0.0202(14) 0.0155(13) 0.0015(11) 0.0043(11) 0.0024(11)
C2 0.0250(7) 0.0311(7) 0.0265(7) -0.0002(7) 0.0125(6) 0.0038(7)
C3 0.0271(8) 0.0323(8) 0.0283(8) -0.0019(7) 0.0097(7) 0.0050(7)
C6 0.0257(8) 0.0282(8) 0.0268(8) -0.0026(7) 0.0093(7) 0.0046(7)
C7 0.0226(7) 0.0247(7) 0.0241(7) -0.0009(6) 0.0120(6) 0.0024(6)
C8 0.0221(8) 0.0236(8) 0.0240(8) -0.0008(7) 0.0119(7) 0.0022(7)
C9 0.0227(8) 0.0240(9) 0.0241(8) 0.0001(8) 0.0109(7) 0.0012(8)
C10 0.0229(9) 0.0246(9) 0.0243(9) -0.0003(8) 0.0088(8) 0.0012(8)
C11 0.0227(8) 0.0252(9) 0.0251(8) -0.0005(8) 0.0112(7) 0.0001(8)
C12 0.0229(8) 0.0246(8) 0.0241(8) -0.0008(7) 0.0117(7) 0.0013(7)
C13 0.0225(9) 0.0250(9) 0.0250(9) 0.0002(8) 0.0119(8) 0.0016(8)
C14 0.0285(14) 0.0316(15) 0.0372(15) -0.0018(13) 0.0191(12) 0.0009(13)
C15 0.0256(14) 0.0263(15) 0.0376(16) 0.0038(13) 0.0130(13) 0.0000(13)
C16 0.0246(9) 0.0275(10) 0.0248(9) 0.0006(9) 0.0122(8) -0.0001(9)
C17 0.0417(16) 0.0328(16) 0.0348(16) 0.0044(14) 0.0161(14) -0.0023(14)
C18 0.0330(15) 0.0411(17) 0.0308(15) -0.0007(14) 0.0184(13) -0.0007(14)
C19 0.0252(7) 0.0339(8) 0.0284(7) 0.0027(7) 0.0136(6) 0.0034(7)
C20 0.0261(8) 0.0356(8) 0.0289(8) 0.0037(7) 0.0132(7) 0.0037(7)
C21 0.0283(9) 0.0384(9) 0.0318(9) 0.0063(8) 0.0115(8) 0.0035(8)
C22 0.0273(9) 0.0385(10) 0.0340(10) 0.0062(9) 0.0088(8) 0.0043(9)
C23 0.0268(9) 0.0377(9) 0.0331(9) 0.0047(8) 0.0119(8) 0.0021(8)
C24 0.0258(8) 0.0344(8) 0.0295(8) 0.0029(7) 0.0130(7) 0.0026(7)
C25 0.0265(9) 0.0345(10) 0.0298(10) 0.0029(9) 0.0144(8) 0.0010(9)
C26 0.0478(17) 0.0450(18) 0.0380(16) 0.0007(15) 0.0193(14) -0.0020(16)
C27 0.0382(16) 0.0413(17) 0.0400(16) 0.0040(15) 0.0157(14) -0.0075(15)
C28 0.0278(10) 0.0385(10) 0.0303(10) 0.0061(9) 0.0139(8) 0.0037(9)
C29 0.0400(17) 0.0530(19) 0.0497(18) 0.0081(16) 0.0193(15) -0.0051(16)
C30 0.0420(17) 0.0618(19) 0.0374(16) 0.0100(16) 0.0193(14) 0.0074(16)
C4 0.0337(10) 0.0363(10) 0.0361(10) -0.0082(9) 0.0015(9) 0.0076(9)
C5 0.0358(10) 0.0355(10) 0.0352(10) -0.0064(9) 0.0001(9) 0.0085(9)

loop_
_atom_type_symbol
_atom_type_description
_atom_type_scat_dispersion_real
_atom_type_scat_dispersion_imag
_atom_type_scat_source
C C 0.0033 0.0016 'International Tables Vol C Tables 4.2.6.8 and 6.1.1.4'
H H 0.0000 0.0000 'International Tables Vol C Tables 4.2.6.8 and 6.1.1.4'
N N 0.0061 0.0033 'International Tables Vol C Tables 4.2.6.8 and 6.1.1.4'
Ge Ge 0.1547 1.8001 'International Tables Vol C Tables 4.2.6.8 and 6.1.1.4'

loop_
_geom_angle_atom_site_label_1
_geom_angle_atom_site_label_2
_geom_angle_atom_site_label_3
_geom_angle
_geom_angle_site_symmetry_1
_geom_angle_site_symmetry_3
_geom_angle_publ_flag
N1 Ge1 N2 83.08(12) . . ?
C1 N1 Ge1 114.7(2) . . ?
C1 N1 C7 122.5(3) . . ?
C7 N1 Ge1 122.7(2) . . ?
N1 C1 C6 122.4(3) . . ?
C2 C1 N1 113.9(3) . . ?
C2 C1 C6 123.8(4) . . ?
C2 N2 Ge1 114.6(2) . . ?
C2 N2 C19 121.8(3) . . ?
C19 N2 Ge1 123.6(2) . . ?
C1 C2 N2 113.8(3) . . ?
C1 C2 C3 124.1(4) . . ?
N2 C2 C3 122.1(3) . . ?
C4 C3 C2 111.2(3) . . ?
C1 C6 C5 109.7(3) . . ?
C8 C7 N1 118.6(3) . . ?
C8 C7 C12 121.2(3) . . ?
C12 C7 N1 120.0(3) . . ?
C7 C8 C13 122.3(3) . . ?
C9 C8 C7 118.1(3) . . ?
C9 C8 C13 119.6(3) . . ?
C10 C9 C8 121.3(4) . . ?
C11 C10 C9 119.8(3) . . ?
C10 C11 C12 120.9(4) . . ?
C7 C12 C16 122.1(3) . . ?
C11 C12 C7 118.5(3) . . ?
C11 C12 C16 119.4(3) . . ?
C8 C13 C14 111.2(3) . . ?
C8 C13 C15 111.0(3) . . ?
C15 C13 C14 111.0(3) . . ?
C12 C16 C17 111.2(3) . . ?
C12 C16 C18 111.1(3) . . ?
C17 C16 C18 110.6(3) . . ?
C20 C19 N2 118.7(3) . . ?
C20 C19 C24 121.9(4) . . ?
C24 C19 N2 119.4(3) . . ?
C19 C20 C28 122.0(4) . . ?
C21 C20 C19 117.5(4) . . ?
C21 C20 C28 120.5(4) . . ?
C22 C21 C20 121.6(4) . . ?
C21 C22 C23 120.2(4) . . ?
C22 C23 C24 120.5(4) . . ?
C19 C24 C25 122.0(4) . . ?
C23 C24 C19 118.2(4) . . ?
C23 C24 C25 119.8(4) . . ?
C24 C25 C26 111.5(4) . . ?
C24 C25 C27 112.0(3) . . ?
C26 C25 C27 110.7(4) . . ?
C29 C28 C20 110.8(4) . . ?
C29 C28 C30 111.2(4) . . ?
C30 C28 C20 111.8(4) . . ?
C5 C4 C3 120.4(4) . . ?
C4 C5 C6 120.9(4) . . ?

loop_
_geom_bond_atom_site_label_1
_geom_bond_atom_site_label_2
_geom_bond_distance
_geom_bond_site_symmetry_2
_geom_bond_publ_flag
Ge1 N1 1.868(3) . ?
Ge1 N2 1.869(3) . ?
N1 C1 1.383(5) . ?
N1 C7 1.442(4) . ?
C1 C2 1.360(5) . ?
C1 C6 1.496(5) . ?
N2 C2 1.384(5) . ?
N2 C19 1.438(5) . ?
C2 C3 1.498(5) . ?
C3 C4 1.487(6) . ?
C6 C5 1.516(6) . ?
C7 C8 1.404(5) . ?
C7 C12 1.406(5) . ?
C8 C9 1.397(5) . ?
C8 C13 1.526(5) . ?
C9 C10 1.390(5) . ?
C10 C11 1.382(5) . ?
C11 C12 1.397(5) . ?
C12 C16 1.520(5) . ?
C13 C14 1.532(5) . ?
C13 C15 1.527(5) . ?
C16 C17 1.522(6) . ?
C16 C18 1.535(5) . ?
C19 C20 1.402(6) . ?
C19 C24 1.405(6) . ?
C20 C21 1.393(6) . ?
C20 C28 1.527(6) . ?
C21 C22 1.379(6) . ?
C22 C23 1.388(6) . ?
C23 C24 1.396(6) . ?
C24 C25 1.518(6) . ?
C25 C26 1.520(6) . ?
C25 C27 1.525(6) . ?
C28 C29 1.521(7) . ?
C28 C30 1.524(6) . ?
C4 C5 1.370(6) . ?
